data_4077906
loop_
_publ_author_name
'Dallanegra, Romaeo'
'Chaplin, Adrian B.'
'Weller, Andrew S.'

_publ_section_title
;
 Rhodium Cyclopentyl Phosphine Complexes of Wide-Bite-Angle Ligands
 DPEphos and Xantphos
;
_journal_issue 7
_journal_name_full Organometallics
_journal_page_first 2720
_journal_paper_doi 10.1021/om201034m
_journal_volume 31
_journal_year 2012
_chemical_formula_moiety 'C54 H59 O P3 Rh, C32 H12 B F24'
_chemical_formula_sum 'C86 H71 B F24 O P3 Rh'
_chemical_formula_weight 1783.06
_chemical_melting_point ?
_space_group_IT_number 2
_symmetry_cell_setting triclinic
_symmetry_space_group_name_Hall '-P 1'
_symmetry_space_group_name_H-M 'P -1'
_atom_sites_solution_hydrogens geom
_atom_sites_solution_primary direct
_atom_sites_solution_secondary difmap
_audit_creation_method SHELXL-97
_cell_angle_alpha 99.1448(4)
_cell_angle_beta 106.8047(4)
_cell_angle_gamma 100.7042(4)
_cell_formula_units_Z 2
_cell_length_a 12.85900(10)
_cell_length_b 17.13950(10)
_cell_length_c 21.8146(2)
_cell_measurement_reflns_used 21368
_cell_measurement_temperature 150(2)
_cell_measurement_theta_max 29.575
_cell_measurement_theta_min 5.097
_cell_volume 4405.41(6)
_computing_cell_refinement 'Denzo/Scalepack (Otwinowski & Minor 1997)'
_computing_data_collection 'Collect (Nonius BV, 1997-2000)'
_computing_data_reduction 'Denzo/Scalepack (Otwinowski & Minor 1997)'
_computing_molecular_graphics 'ORTEP3 (Farrugia, 1997)'
_computing_publication_material 'Bruker SHELXTL'
_computing_structure_refinement 'SHELXL-97 (Sheldrick, 2008)'
_computing_structure_solution 'SIR2004 (Burla et al., 2005)'
_diffrn_ambient_temperature 150(2)
_diffrn_detector_area_resol_mean 9
_diffrn_measured_fraction_theta_full 0.989
_diffrn_measured_fraction_theta_max 0.989
_diffrn_measurement_device '95mm CCD camera on \k-goniostat'
_diffrn_measurement_device_type KappaCCD
_diffrn_measurement_method CCD
_diffrn_radiation_monochromator 'horizonally mounted graphite crystal'
_diffrn_radiation_source 'fine-focus sealed tube'
_diffrn_radiation_type MoK\a
_diffrn_radiation_wavelength 0.71073
_diffrn_reflns_av_R_equivalents 0.0217
_diffrn_reflns_av_sigmaI/netI 0.0359
_diffrn_reflns_limit_h_max 15
_diffrn_reflns_limit_h_min -15
_diffrn_reflns_limit_k_max 20
_diffrn_reflns_limit_k_min -20
_diffrn_reflns_limit_l_max 25
_diffrn_reflns_limit_l_min -25
_diffrn_reflns_number 27541
_diffrn_reflns_theta_full 25.03
_diffrn_reflns_theta_max 25.03
_diffrn_reflns_theta_min 5.12
_exptl_absorpt_coefficient_mu 0.342
_exptl_absorpt_correction_T_max 1.0
_exptl_absorpt_correction_T_min 0.947
_exptl_absorpt_correction_type multi-scan
_exptl_absorpt_process_details 'Denzo/Scalepack (Otwinowski & Minor 1997)'
_exptl_crystal_colour orange
_exptl_crystal_density_diffrn 1.344
_exptl_crystal_density_meas ?
_exptl_crystal_density_method 'not measured'
_exptl_crystal_description block
_exptl_crystal_F_000 1812
_exptl_crystal_size_max 0.25
_exptl_crystal_size_mid 0.20
_exptl_crystal_size_min 0.06
_platon_squeeze_details ' '
_refine_diff_density_max 1.466
_refine_diff_density_min -1.161
_refine_diff_density_rms 0.139
_refine_ls_extinction_method none
_refine_ls_goodness_of_fit_ref 1.115
_refine_ls_hydrogen_treatment constr
_refine_ls_matrix_type full
_refine_ls_number_parameters 1365
_refine_ls_number_reflns 15395
_refine_ls_number_restraints 3812
_refine_ls_restrained_S_all 1.151
_refine_ls_R_factor_all 0.1030
_refine_ls_R_factor_gt 0.0991
_refine_ls_shift/su_max 0.001
_refine_ls_shift/su_mean 0.000
_refine_ls_structure_factor_coef Fsqd
_refine_ls_weighting_details 'calc w=1/[\s^2^(Fo^2^)+(0.0494P)^2^+57.9965P] where P=(Fo^2^+2Fc^2^)/3'
_refine_ls_weighting_scheme calc
_refine_ls_wR_factor_gt 0.2533
_refine_ls_wR_factor_ref 0.2549
_reflns_number_gt 14204
_reflns_number_total 15395
_reflns_threshold_expression >2sigma(I)
_cod_data_source_file om201034m_si_001.cif
_cod_data_source_block 005rd08
_cod_depositor_comments
;
The following automatic conversions were performed:

'_chemical_melting_point' value 'not measured' was changed to '?' -
the value is undefined or not given.

'_symmetry_cell_setting' value
'Triclinic' changed to 'triclinic' according to
/home/saulius/struct/CIF-dictionaries/cif_core.dic dictionary named
'cif_core.dic' version 2.4.1 from 2010-06-29.

Automatic conversion script
Id: cif_fix_values 1715 2011-07-08 13:25:40Z adriana 

The following automatic conversions were performed:

'_exptl_crystal_density_meas' value 'not measured' was changed to '?'
- the value is perceived as not measured.

Automatic conversion script
Id: cif_fix_values 3008 2015-01-20 13:52:24Z robertas 
;
_cod_original_cell_volume 4405.40(6)
_cod_original_sg_symbol_H-M P-1
_cod_database_code 4077906

loop_
_symmetry_equiv_pos_as_xyz
'x, y, z'
'-x, -y, -z'

loop_
_atom_site_label
_atom_site_type_symbol
_atom_site_fract_x
_atom_site_fract_y
_atom_site_fract_z
_atom_site_U_iso_or_equiv
_atom_site_adp_type
_atom_site_occupancy
_atom_site_symmetry_multiplicity
_atom_site_calc_flag
_atom_site_refinement_flags
_atom_site_disorder_assembly
_atom_site_disorder_group
Rh1 Rh 0.04107(5) 0.36064(3) 0.73451(3) 0.02124(17) Uani 1 1 d . . .
P2 P -0.10497(16) 0.37423(11) 0.64988(9) 0.0264(4) Uani 1 1 d . . .
P3 P 0.15841(15) 0.38028(11) 0.83861(9) 0.0231(4) Uani 1 1 d . . .
P1 P 0.05138(16) 0.23348(11) 0.69688(9) 0.0257(4) Uani 1 1 d . B .
O1 O 0.0472(4) 0.4909(3) 0.7697(2) 0.0283(11) Uani 1 1 d . . .
C1 C -0.0642(7) 0.1496(5) 0.6927(4) 0.0365(18) Uani 1 1 d . . .
H1 H -0.0417 0.0975 0.6828 0.044 Uiso 1 1 calc R A 1
C2 C -0.0956(8) 0.1521(6) 0.7555(5) 0.0458(19) Uani 0.52(4) 1 d PDU B 1
H2A H -0.1052 0.2065 0.7723 0.055 Uiso 0.52(4) 1 calc PR B 1
H2B H -0.0382 0.1380 0.7902 0.055 Uiso 0.52(4) 1 calc PR B 1
C3 C -0.2081(15) 0.0866(15) 0.7319(11) 0.050(3) Uani 0.52(4) 1 d PDU B 1
H3A H -0.2495 0.0928 0.7634 0.060 Uiso 0.52(4) 1 calc PR B 1
H3B H -0.1958 0.0310 0.7257 0.060 Uiso 0.52(4) 1 calc PR B 1
C4 C -0.2721(14) 0.1046(18) 0.6647(11) 0.052(3) Uani 0.52(4) 1 d PDU B 1
H4A H -0.3207 0.0537 0.6333 0.062 Uiso 0.52(4) 1 calc PR B 1
H4B H -0.3188 0.1430 0.6711 0.062 Uiso 0.52(4) 1 calc PR B 1
C5 C -0.1770(8) 0.1432(6) 0.6396(5) 0.047(2) Uani 0.52(4) 1 d PDU B 1
H5A H -0.1820 0.1085 0.5975 0.057 Uiso 0.52(4) 1 calc PR B 1
H5B H -0.1839 0.1979 0.6325 0.057 Uiso 0.52(4) 1 calc PR B 1
C102 C -0.0956(8) 0.1521(6) 0.7555(5) 0.0458(19) Uani 0.48(4) 1 d PDU B 2
H10A H -0.0805 0.2093 0.7795 0.055 Uiso 0.48(4) 1 calc PR B 2
H10B H -0.0505 0.1231 0.7846 0.055 Uiso 0.48(4) 1 calc PR B 2
C103 C -0.2219(13) 0.1103(19) 0.7354(10) 0.050(3) Uani 0.48(4) 1 d PDU B 2
H10C H -0.2638 0.1493 0.7485 0.060 Uiso 0.48(4) 1 calc PR B 2
H10D H -0.2335 0.0635 0.7561 0.060 Uiso 0.48(4) 1 calc PR B 2
C104 C -0.260(2) 0.0812(16) 0.6588(10) 0.052(3) Uani 0.48(4) 1 d PDU B 2
H10E H -0.2537 0.0248 0.6456 0.062 Uiso 0.48(4) 1 calc PR B 2
H10F H -0.3386 0.0839 0.6382 0.062 Uiso 0.48(4) 1 calc PR B 2
C105 C -0.1770(8) 0.1432(6) 0.6396(5) 0.047(2) Uani 0.48(4) 1 d PDU B 2
H10G H -0.1754 0.1223 0.5950 0.057 Uiso 0.48(4) 1 calc PR B 2
H10H H -0.1965 0.1965 0.6417 0.057 Uiso 0.48(4) 1 calc PR B 2
C6 C 0.0488(7) 0.2182(5) 0.6109(4) 0.0369(19) Uani 1 1 d . . .
H6 H -0.0248 0.2264 0.5850 0.044 Uiso 1 1 calc R B 1
C7 C 0.0549(9) 0.1336(6) 0.5777(4) 0.052(3) Uani 1 1 d . B .
H7A H 0.1148 0.1145 0.6067 0.062 Uiso 1 1 calc R C 1
H7B H -0.0173 0.0931 0.5666 0.062 Uiso 1 1 calc R C 1
C8 C 0.0802(11) 0.1466(8) 0.5176(6) 0.074(3) Uani 0.71(5) 1 d PDU B 1
H8A H 0.0138 0.1529 0.4837 0.089 Uiso 0.71(5) 1 calc PR B 1
H8B H 0.1081 0.1016 0.4989 0.089 Uiso 0.71(5) 1 calc PR B 1
C9 C 0.1733(18) 0.2276(11) 0.5454(11) 0.065(3) Uani 0.71(5) 1 d PDU B 1
H9A H 0.2471 0.2167 0.5656 0.078 Uiso 0.71(5) 1 calc PR B 1
H9B H 0.1779 0.2565 0.5100 0.078 Uiso 0.71(5) 1 calc PR B 1
C10 C 0.1391(9) 0.2787(7) 0.5973(5) 0.054(2) Uani 0.71(5) 1 d PDU B 1
H10I H 0.1085 0.3229 0.5803 0.065 Uiso 0.71(5) 1 calc PR B 1
H10J H 0.2040 0.3031 0.6378 0.065 Uiso 0.71(5) 1 calc PR B 1
C108 C 0.0802(11) 0.1466(8) 0.5176(6) 0.074(3) Uani 0.29(5) 1 d PDU B 2
H10K H 0.0103 0.1307 0.4794 0.089 Uiso 0.29(5) 1 calc PR B 2
H10L H 0.1312 0.1130 0.5086 0.089 Uiso 0.29(5) 1 calc PR B 2
C109 C 0.137(6) 0.2388(13) 0.5288(16) 0.065(3) Uani 0.29(5) 1 d PDU B 2
H10M H 0.2137 0.2460 0.5267 0.078 Uiso 0.29(5) 1 calc PR B 2
H10N H 0.0929 0.2631 0.4950 0.078 Uiso 0.29(5) 1 calc PR B 2
C110 C 0.1391(9) 0.2787(7) 0.5973(5) 0.054(2) Uani 0.29(5) 1 d PDU B 2
H11A H 0.1208 0.3323 0.5977 0.065 Uiso 0.29(5) 1 calc PR B 2
H11B H 0.2135 0.2861 0.6303 0.065 Uiso 0.29(5) 1 calc PR B 2
C11 C 0.1776(6) 0.2051(5) 0.7442(4) 0.0306(16) Uani 1 1 d . . .
H11 H 0.2011 0.2405 0.7893 0.037 Uiso 1 1 calc R B .
C12 C 0.1698(8) 0.1176(5) 0.7547(5) 0.043(2) Uani 1 1 d . B .
H12A H 0.1230 0.1056 0.7826 0.052 Uiso 1 1 calc R . .
H12B H 0.1378 0.0771 0.7122 0.052 Uiso 1 1 calc R . .
C13 C 0.2922(9) 0.1172(6) 0.7894(5) 0.052(2) Uani 1 1 d . . .
H13A H 0.3090 0.1282 0.8376 0.063 Uiso 1 1 calc R B .
H13B H 0.3061 0.0635 0.7747 0.063 Uiso 1 1 calc R . .
C14 C 0.3642(8) 0.1834(6) 0.7708(5) 0.051(2) Uani 1 1 d . B .
H14A H 0.4130 0.1606 0.7489 0.062 Uiso 1 1 calc R . .
H14B H 0.4119 0.2261 0.8102 0.062 Uiso 1 1 calc R . .
C15 C 0.2822(7) 0.2185(5) 0.7239(4) 0.0359(18) Uani 1 1 d . B .
H15A H 0.3133 0.2773 0.7285 0.043 Uiso 1 1 calc R . .
H15B H 0.2651 0.1898 0.6777 0.043 Uiso 1 1 calc R . .
C16 C -0.0870(7) 0.4850(5) 0.6663(4) 0.0317(17) Uani 1 1 d . . .
C17 C -0.1469(9) 0.5240(6) 0.6220(5) 0.048(2) Uani 1 1 d . . .
H17 H -0.1951 0.4933 0.5798 0.058 Uiso 1 1 calc R . .
C18 C -0.1369(10) 0.6066(6) 0.6387(5) 0.063(3) Uani 1 1 d . . .
H18 H -0.1755 0.6331 0.6075 0.076 Uiso 1 1 calc R . .
C19 C -0.0703(9) 0.6511(5) 0.7012(5) 0.052(2) Uani 1 1 d . . .
H19 H -0.0655 0.7078 0.7125 0.063 Uiso 1 1 calc R . .
C20 C -0.0098(7) 0.6146(5) 0.7483(4) 0.0338(17) Uani 1 1 d . . .
C21 C -0.0178(6) 0.5328(5) 0.7286(4) 0.0292(16) Uani 1 1 d . . .
C22 C 0.1491(6) 0.4802(4) 0.8757(4) 0.0272(15) Uani 1 1 d . . .
C23 C 0.1991(7) 0.5142(5) 0.9440(4) 0.0384(19) Uani 1 1 d . . .
H23 H 0.2325 0.4825 0.9723 0.046 Uiso 1 1 calc R . .
C24 C 0.1996(8) 0.5932(5) 0.9694(4) 0.043(2) Uani 1 1 d . . .
H24 H 0.2301 0.6152 1.0155 0.051 Uiso 1 1 calc R . .
C25 C 0.1554(7) 0.6405(5) 0.9277(4) 0.042(2) Uani 1 1 d . . .
H25 H 0.1599 0.6957 0.9456 0.050 Uiso 1 1 calc R . .
C26 C 0.1048(6) 0.6100(5) 0.8605(4) 0.0334(17) Uani 1 1 d . . .
C27 C 0.0988(6) 0.5289(4) 0.8367(4) 0.0251(15) Uani 1 1 d . . .
C28 C 0.0642(6) 0.6660(4) 0.8152(4) 0.0317(17) Uani 1 1 d . . .
C29 C 0.0014(9) 0.7195(6) 0.8449(5) 0.056(3) Uani 1 1 d . . .
H29A H -0.0350 0.7480 0.8125 0.084 Uiso 1 1 calc R . .
H29B H 0.0541 0.7594 0.8838 0.084 Uiso 1 1 calc R . .
H29C H -0.0555 0.6855 0.8575 0.084 Uiso 1 1 calc R . .
C30 C 0.1667(8) 0.7208(7) 0.8081(6) 0.060(3) Uani 1 1 d . . .
H30A H 0.2032 0.6874 0.7844 0.090 Uiso 1 1 calc R . .
H30B H 0.2195 0.7489 0.8518 0.090 Uiso 1 1 calc R . .
H30C H 0.1430 0.7611 0.7835 0.090 Uiso 1 1 calc R . .
C31 C -0.2432(7) 0.3428(5) 0.6572(4) 0.0367(18) Uani 1 1 d . . .
C32 C -0.3415(8) 0.3457(7) 0.6114(5) 0.051(2) Uani 1 1 d . . .
H32 H -0.3398 0.3600 0.5713 0.061 Uiso 1 1 calc R . .
C33 C -0.4432(10) 0.3281(9) 0.6233(6) 0.078(4) Uani 1 1 d . . .
H33 H -0.5097 0.3343 0.5932 0.093 Uiso 1 1 calc R . .
C34 C -0.4459(11) 0.3008(9) 0.6807(7) 0.083(4) Uani 1 1 d . . .
H34 H -0.5156 0.2831 0.6873 0.099 Uiso 1 1 calc R . .
C35 C -0.3501(9) 0.2996(7) 0.7261(6) 0.061(3) Uani 1 1 d . . .
H35 H -0.3518 0.2853 0.7662 0.073 Uiso 1 1 calc R . .
C36 C -0.2488(8) 0.3191(6) 0.7147(5) 0.044(2) Uani 1 1 d . . .
H36 H -0.1821 0.3162 0.7466 0.053 Uiso 1 1 calc R . .
C37 C -0.1246(7) 0.3497(5) 0.5623(4) 0.0304(16) Uani 1 1 d . . .
C38 C -0.2020(7) 0.2802(5) 0.5191(4) 0.0390(19) Uani 1 1 d . . .
H38 H -0.2531 0.2474 0.5342 0.047 Uiso 1 1 calc R . .
C39 C -0.0508(7) 0.3961(5) 0.5393(4) 0.0362(18) Uani 1 1 d . . .
H39 H 0.0033 0.4431 0.5680 0.043 Uiso 1 1 calc R . .
C40 C -0.0556(8) 0.3737(7) 0.4729(5) 0.049(2) Uani 1 1 d . . .
H40 H -0.0053 0.4058 0.4569 0.059 Uiso 1 1 calc R . .
C41 C -0.1324(9) 0.3061(6) 0.4323(4) 0.050(2) Uani 1 1 d . . .
H41 H -0.1359 0.2914 0.3878 0.060 Uiso 1 1 calc R . .
C42 C -0.2047(8) 0.2592(6) 0.4549(4) 0.045(2) Uani 1 1 d . . .
H42 H -0.2572 0.2116 0.4262 0.055 Uiso 1 1 calc R . .
C43 C 0.1185(6) 0.3172(4) 0.8922(4) 0.0289(16) Uani 1 1 d . . .
C44 C 0.0262(7) 0.3259(5) 0.9100(4) 0.042(2) Uani 1 1 d . . .
H44 H -0.0114 0.3662 0.8968 0.050 Uiso 1 1 calc R . .
C45 C -0.0119(10) 0.2761(7) 0.9468(6) 0.062(3) Uani 1 1 d . . .
H45 H -0.0738 0.2843 0.9603 0.074 Uiso 1 1 calc R . .
C46 C 0.0374(11) 0.2151(7) 0.9644(5) 0.066(3) Uani 1 1 d . . .
H46 H 0.0087 0.1805 0.9887 0.080 Uiso 1 1 calc R . .
C47 C 0.1285(10) 0.2044(6) 0.9465(5) 0.055(3) Uani 1 1 d . . .
H47 H 0.1629 0.1619 0.9582 0.065 Uiso 1 1 calc R . .
C48 C 0.1707(8) 0.2557(5) 0.9112(4) 0.0379(19) Uani 1 1 d . . .
H48 H 0.2351 0.2491 0.9000 0.046 Uiso 1 1 calc R . .
C49 C 0.3103(6) 0.3955(4) 0.8566(4) 0.0269(15) Uani 1 1 d . . .
C50 C 0.3839(7) 0.3963(5) 0.9174(4) 0.0362(18) Uani 1 1 d . . .
H50 H 0.3563 0.3863 0.9522 0.043 Uiso 1 1 calc R . .
C51 C 0.4980(7) 0.4118(6) 0.9274(5) 0.045(2) Uani 1 1 d . . .
H51 H 0.5489 0.4108 0.9685 0.054 Uiso 1 1 calc R . .
C52 C 0.5374(7) 0.4287(5) 0.8771(5) 0.045(2) Uani 1 1 d . . .
H52 H 0.6157 0.4397 0.8843 0.054 Uiso 1 1 calc R . .
C53 C 0.4664(7) 0.4300(5) 0.8175(5) 0.0374(19) Uani 1 1 d . . .
H53 H 0.4948 0.4421 0.7835 0.045 Uiso 1 1 calc R . .
C54 C 0.3517(7) 0.4134(5) 0.8071(4) 0.0311(16) Uani 1 1 d . . .
H54 H 0.3014 0.4144 0.7658 0.037 Uiso 1 1 calc R . .
B200 B 0.4607(4) 0.8818(5) 0.7671(3) 0.0365(19) Uani 1 1 d DU . .
C201 C 0.4409(6) 0.7924(5) 0.7788(5) 0.039(2) Uani 1 1 d . D .
C202 C 0.4746(6) 0.7784(5) 0.8412(5) 0.039(2) Uani 1 1 d . . .
H202 H 0.5100 0.8235 0.8777 0.047 Uiso 1 1 calc R D .
C203 C 0.4584(7) 0.7010(5) 0.8523(5) 0.047(2) Uani 1 1 d . D .
C204 C 0.4054(8) 0.6327(5) 0.8006(5) 0.051(2) Uani 1 1 d . . .
H204 H 0.3931 0.5793 0.8083 0.061 Uiso 1 1 calc R D .
C205 C 0.3717(7) 0.6459(5) 0.7384(5) 0.046(2) Uani 1 1 d . D .
C206 C 0.3890(7) 0.7245(5) 0.7270(5) 0.041(2) Uani 1 1 d . . .
H206 H 0.3650 0.7316 0.6832 0.050 Uiso 1 1 calc R D .
C207 C 0.4928(9) 0.6909(6) 0.9226(6) 0.059(3) Uani 1 1 d . . .
F1 F 0.4257(7) 0.7145(5) 0.9549(4) 0.091(2) Uani 1 1 d U D .
F2 F 0.5941(6) 0.7342(5) 0.9578(4) 0.092(2) Uani 1 1 d U D .
F3 F 0.4955(8) 0.6149(4) 0.9266(4) 0.100(3) Uani 1 1 d U D .
C208 C 0.3131(10) 0.5744(6) 0.6827(6) 0.059(3) Uani 1 1 d . . .
F4 F 0.3605(7) 0.5118(4) 0.6861(3) 0.082(2) Uani 1 1 d U D .
F5 F 0.2063(7) 0.5431(6) 0.6793(5) 0.118(3) Uani 1 1 d U D .
F6 F 0.3041(7) 0.5883(4) 0.6230(3) 0.081(2) Uani 1 1 d U D .
C209 C 0.5966(5) 0.8894(6) 0.7611(4) 0.029(2) Uani 0.534(4) 1 d PGDU D 1
C210 C 0.6949(7) 0.9139(6) 0.8146(3) 0.036(3) Uani 0.534(4) 1 d PGU D 1
H210 H 0.6926 0.9334 0.8573 0.043 Uiso 0.534(4) 1 calc PR D 1
C211 C 0.7967(5) 0.9098(6) 0.8056(3) 0.045(3) Uani 0.534(4) 1 d PGDU D 1
C212 C 0.8000(5) 0.8812(6) 0.7431(4) 0.039(3) Uani 0.534(4) 1 d PGU D 1
H212 H 0.8695 0.8784 0.7370 0.046 Uiso 0.534(4) 1 calc PR D 1
C213 C 0.7017(7) 0.8567(6) 0.6896(3) 0.044(3) Uani 0.534(4) 1 d PGDU D 1
C214 C 0.6000(5) 0.8608(6) 0.6986(3) 0.036(3) Uani 0.534(4) 1 d PGU D 1
H214 H 0.5328 0.8440 0.6620 0.044 Uiso 0.534(4) 1 calc PR D 1
C215 C 0.9037(8) 0.9347(6) 0.8618(5) 0.071(4) Uani 0.534(4) 1 d PDU D 1
F7 F 0.9028(11) 0.8948(8) 0.9081(5) 0.110(5) Uani 0.534(4) 1 d PDU D 1
F8 F 0.9306(10) 1.0117(6) 0.8909(6) 0.093(4) Uani 0.534(4) 1 d PDU D 1
F9 F 0.9913(7) 0.9232(9) 0.8453(6) 0.098(4) Uani 0.534(4) 1 d PDU D 1
C216 C 0.7070(8) 0.8279(6) 0.6228(5) 0.065(4) Uani 0.534(4) 1 d PDU D 1
F10 F 0.7732(9) 0.7785(7) 0.6211(5) 0.082(4) Uani 0.534(4) 1 d PDU D 1
F11 F 0.7431(11) 0.8867(6) 0.5967(5) 0.084(4) Uani 0.534(4) 1 d PDU D 1
F12 F 0.6096(7) 0.7876(8) 0.5799(5) 0.086(4) Uani 0.534(4) 1 d PDU D 1
C217 C 0.4822(7) 0.9627(4) 0.8341(4) 0.027(2) Uani 0.534(4) 1 d PGDU D 1
C218 C 0.4132(6) 0.9524(3) 0.8724(4) 0.028(3) Uani 0.534(4) 1 d PGU D 1
H218 H 0.3638 0.9008 0.8657 0.034 Uiso 0.534(4) 1 calc PR D 1
C219 C 0.4164(7) 1.0175(5) 0.9204(4) 0.036(3) Uani 0.534(4) 1 d PGDU D 1
C220 C 0.4887(7) 1.0929(4) 0.9302(4) 0.035(3) Uani 0.534(4) 1 d PGU D 1
H220 H 0.4909 1.1375 0.9630 0.042 Uiso 0.534(4) 1 calc PR D 1
C221 C 0.5577(7) 1.1032(3) 0.8919(4) 0.037(3) Uani 0.534(4) 1 d PGDU D 1
C222 C 0.5544(7) 1.0381(5) 0.8439(4) 0.030(3) Uani 0.534(4) 1 d PGU D 1
H222 H 0.6016 1.0451 0.8177 0.036 Uiso 0.534(4) 1 calc PR D 1
C223 C 0.3410(8) 1.0090(6) 0.9607(5) 0.058(4) Uani 0.534(4) 1 d PDU D 1
F13 F 0.3064(10) 0.9339(5) 0.9636(5) 0.069(3) Uani 0.534(4) 1 d PDU D 1
F14 F 0.2514(8) 1.0363(7) 0.9387(6) 0.078(3) Uani 0.534(4) 1 d PDU D 1
F15 F 0.3875(10) 1.0499(8) 1.0219(4) 0.104(5) Uani 0.534(4) 1 d PDU D 1
C224 C 0.6367(8) 1.1841(6) 0.9055(5) 0.044(3) Uani 0.534(4) 1 d PDU D 1
F16 F 0.5979(9) 1.2457(5) 0.9255(6) 0.077(3) Uani 0.534(4) 1 d PDU D 1
F17 F 0.7323(8) 1.1918(8) 0.9513(6) 0.061(4) Uani 0.534(4) 1 d PDU D 1
F18 F 0.6614(10) 1.1990(6) 0.8537(5) 0.062(4) Uani 0.534(4) 1 d PDU D 1
C225 C 0.3755(6) 0.9059(6) 0.7065(4) 0.031(2) Uani 0.534(4) 1 d PGDU D 1
C226 C 0.2658(7) 0.8844(5) 0.7066(4) 0.028(3) Uani 0.534(4) 1 d PGU D 1
H226 H 0.2484 0.8535 0.7363 0.033 Uiso 0.534(4) 1 calc PR D 1
C227 C 0.1817(5) 0.9082(5) 0.6630(4) 0.032(3) Uani 0.534(4) 1 d PGDU D 1
C228 C 0.2072(5) 0.9534(5) 0.6194(4) 0.034(3) Uani 0.534(4) 1 d PGU D 1
H228 H 0.1496 0.9697 0.5897 0.041 Uiso 0.534(4) 1 calc PR D 1
C229 C 0.3168(6) 0.9749(6) 0.6194(4) 0.038(2) Uani 0.534(4) 1 d PGDU D 1
C230 C 0.4010(5) 0.9511(6) 0.6630(5) 0.034(3) Uani 0.534(4) 1 d PGU D 1
H230 H 0.4760 0.9658 0.6629 0.041 Uiso 0.534(4) 1 calc PR D 1
C231 C 0.0660(7) 0.8845(6) 0.6654(4) 0.043(3) Uani 0.534(4) 1 d PDU D 1
F19 F 0.0622(8) 0.8898(7) 0.7252(4) 0.062(3) Uani 0.534(4) 1 d PDU D 1
F20 F 0.0141(8) 0.8092(6) 0.6338(6) 0.047(3) Uani 0.534(4) 1 d PDU D 1
F21 F 0.0015(8) 0.9296(8) 0.6389(6) 0.051(3) Uani 0.534(4) 1 d PDU D 1
C232 C 0.3529(8) 1.0248(6) 0.5760(5) 0.056(3) Uani 0.534(4) 1 d PDU D 1
F22 F 0.2690(9) 1.0260(8) 0.5256(5) 0.093(4) Uani 0.534(4) 1 d PDU D 1
F23 F 0.4030(12) 1.1007(5) 0.6060(6) 0.087(5) Uani 0.534(4) 1 d PDU D 1
F24 F 0.4252(10) 0.9984(8) 0.5519(6) 0.087(3) Uani 0.534(4) 1 d PDU D 1
C309 C 0.3348(6) 0.9032(6) 0.7759(4) 0.023(3) Uani 0.466(4) 1 d PGDU D 2
C310 C 0.3413(5) 0.9299(6) 0.8408(3) 0.024(3) Uani 0.466(4) 1 d PGU D 2
H310 H 0.4102 0.9386 0.8753 0.028 Uiso 0.466(4) 1 calc PR D 2
C311 C 0.2470(7) 0.9437(6) 0.8553(3) 0.026(3) Uani 0.466(4) 1 d PGDU D 2
C312 C 0.1462(5) 0.9310(6) 0.8049(4) 0.027(3) Uani 0.466(4) 1 d PGU D 2
H312 H 0.0817 0.9404 0.8148 0.032 Uiso 0.466(4) 1 calc PR D 2
C313 C 0.1397(5) 0.9043(6) 0.7400(3) 0.033(3) Uani 0.466(4) 1 d PGDU D 2
C314 C 0.2340(7) 0.8905(6) 0.7255(3) 0.028(3) Uani 0.466(4) 1 d PGU D 2
H314 H 0.2295 0.8723 0.6812 0.033 Uiso 0.466(4) 1 calc PR D 2
C315 C 0.2537(9) 0.9674(7) 0.9255(5) 0.037(3) Uani 0.466(4) 1 d PDU D 2
F107 F 0.3479(10) 1.0208(9) 0.9615(6) 0.098(5) Uani 0.466(4) 1 d PDU D 2
F108 F 0.2511(16) 0.9060(9) 0.9542(6) 0.128(7) Uani 0.466(4) 1 d PDU D 2
F109 F 0.1742(11) 0.9998(11) 0.9343(6) 0.112(5) Uani 0.466(4) 1 d PDU D 2
C316 C 0.0306(8) 0.8908(7) 0.6864(5) 0.042(3) Uani 0.466(4) 1 d PDU D 2
F110 F -0.0508(7) 0.9053(9) 0.7075(6) 0.085(4) Uani 0.466(4) 1 d PDU D 2
F111 F 0.0362(11) 0.9367(10) 0.6442(6) 0.060(4) Uani 0.466(4) 1 d PDU D 2
F112 F -0.0054(10) 0.8157(7) 0.6515(6) 0.060(4) Uani 0.466(4) 1 d PDU D 2
C317 C 0.5702(6) 0.9510(5) 0.8149(5) 0.027(2) Uani 0.466(4) 1 d PGDU D 2
C318 C 0.5717(6) 1.0316(5) 0.8386(5) 0.030(3) Uani 0.466(4) 1 d PGU D 2
H318 H 0.5046 1.0496 0.8270 0.036 Uiso 0.466(4) 1 calc PR D 2
C319 C 0.6714(7) 1.0858(4) 0.8792(5) 0.034(3) Uani 0.466(4) 1 d PGDU D 2
C320 C 0.7697(6) 1.0594(5) 0.8962(5) 0.034(3) Uani 0.466(4) 1 d PGU D 2
H320 H 0.8378 1.0964 0.9240 0.041 Uiso 0.466(4) 1 calc PR D 2
C321 C 0.7682(6) 0.9788(5) 0.8726(5) 0.040(3) Uani 0.466(4) 1 d PGDU D 2
C322 C 0.6684(8) 0.9246(4) 0.8319(5) 0.031(3) Uani 0.466(4) 1 d PGU D 2
H322 H 0.6674 0.8696 0.8157 0.037 Uiso 0.466(4) 1 calc PR D 2
C323 C 0.6680(8) 1.1707(6) 0.9039(5) 0.042(3) Uani 0.466(4) 1 d PDU D 2
F113 F 0.5694(8) 1.1784(6) 0.9048(6) 0.068(3) Uani 0.466(4) 1 d PDU D 2
F114 F 0.7351(10) 1.2015(7) 0.9647(5) 0.051(4) Uani 0.466(4) 1 d PDU D 2
F115 F 0.6990(13) 1.2203(6) 0.8692(7) 0.075(5) Uani 0.466(4) 1 d PDU D 2
C324 C 0.8668(9) 0.9437(7) 0.8933(6) 0.071(4) Uani 0.466(4) 1 d PDU D 2
F116 F 0.9485(9) 0.9913(10) 0.9431(7) 0.111(5) Uani 0.466(4) 1 d PDU D 2
F117 F 0.9083(12) 0.9266(11) 0.8463(7) 0.107(5) Uani 0.466(4) 1 d PDU D 2
F118 F 0.8432(15) 0.8748(9) 0.9115(10) 0.143(7) Uani 0.466(4) 1 d PDU D 2
C325 C 0.4551(9) 0.8947(6) 0.6880(4) 0.026(3) Uani 0.466(4) 1 d PGDU D 2
C326 C 0.4057(9) 0.9510(6) 0.6587(4) 0.034(3) Uani 0.466(4) 1 d PGU D 2
H326 H 0.3651 0.9809 0.6795 0.041 Uiso 0.466(4) 1 calc PR D 2
C327 C 0.4156(9) 0.9636(6) 0.5990(5) 0.039(3) Uani 0.466(4) 1 d PGDU D 2
C328 C 0.4749(10) 0.9198(7) 0.5686(4) 0.042(3) Uani 0.466(4) 1 d PGU D 2
H328 H 0.4817 0.9284 0.5278 0.050 Uiso 0.466(4) 1 calc PR D 2
C329 C 0.5244(9) 0.8635(6) 0.5979(4) 0.037(3) Uani 0.466(4) 1 d PGDU D 2
C330 C 0.5145(8) 0.8509(5) 0.6576(4) 0.031(3) Uani 0.466(4) 1 d PGU D 2
H330 H 0.5482 0.8125 0.6776 0.037 Uiso 0.466(4) 1 calc PR D 2
C331 C 0.3580(9) 1.0196(7) 0.5641(5) 0.055(3) Uani 0.466(4) 1 d PDU D 2
F119 F 0.2516(8) 0.9873(9) 0.5316(8) 0.092(5) Uani 0.466(4) 1 d PDU D 2
F120 F 0.3606(14) 1.0866(7) 0.6035(7) 0.089(5) Uani 0.466(4) 1 d PDU D 2
F121 F 0.4009(13) 1.0436(9) 0.5205(7) 0.097(4) Uani 0.466(4) 1 d PDU D 2
C332 C 0.5874(10) 0.8145(7) 0.5666(6) 0.053(4) Uani 0.466(4) 1 d PDU D 2
F122 F 0.6004(14) 0.8356(10) 0.5138(6) 0.107(5) Uani 0.466(4) 1 d PDU D 2
F123 F 0.6870(10) 0.8176(11) 0.6052(7) 0.108(5) Uani 0.466(4) 1 d PDU D 2
F124 F 0.5363(14) 0.7364(6) 0.5468(9) 0.120(6) Uani 0.466(4) 1 d PDU D 2

loop_
_atom_site_aniso_label
_atom_site_aniso_U_11
_atom_site_aniso_U_22
_atom_site_aniso_U_33
_atom_site_aniso_U_23
_atom_site_aniso_U_13
_atom_site_aniso_U_12
Rh1 0.0227(3) 0.0195(3) 0.0207(3) 0.0034(2) 0.0056(2) 0.0064(2)
P2 0.0294(10) 0.0253(9) 0.0243(9) 0.0064(7) 0.0065(8) 0.0091(8)
P3 0.0227(9) 0.0221(9) 0.0229(9) 0.0037(7) 0.0062(7) 0.0047(7)
P1 0.0300(10) 0.0224(9) 0.0235(9) 0.0038(7) 0.0058(8) 0.0097(8)
O1 0.031(3) 0.024(3) 0.029(3) 0.006(2) 0.005(2) 0.011(2)
C1 0.039(4) 0.020(4) 0.044(5) 0.003(3) 0.008(4) 0.003(3)
C2 0.047(4) 0.039(4) 0.051(4) 0.015(3) 0.017(3) 0.004(3)
C3 0.048(4) 0.042(4) 0.056(4) 0.010(4) 0.016(3) 0.004(4)
C4 0.047(4) 0.041(4) 0.058(4) 0.006(4) 0.011(3) 0.004(4)
C5 0.044(4) 0.037(4) 0.051(4) 0.006(3) 0.007(3) 0.006(3)
C102 0.047(4) 0.039(4) 0.051(4) 0.015(3) 0.017(3) 0.004(3)
C103 0.048(4) 0.042(4) 0.056(4) 0.010(4) 0.016(3) 0.004(4)
C104 0.047(4) 0.041(4) 0.058(4) 0.006(4) 0.011(3) 0.004(4)
C105 0.044(4) 0.037(4) 0.051(4) 0.006(3) 0.007(3) 0.006(3)
C6 0.044(5) 0.044(5) 0.026(4) 0.007(3) 0.010(4) 0.023(4)
C7 0.060(6) 0.061(6) 0.032(5) -0.003(4) 0.006(4) 0.035(5)
C8 0.083(5) 0.089(5) 0.059(4) 0.011(4) 0.028(4) 0.038(4)
C9 0.071(4) 0.085(4) 0.052(4) 0.019(4) 0.032(4) 0.032(4)
C10 0.060(4) 0.068(4) 0.050(4) 0.025(3) 0.026(3) 0.034(3)
C108 0.083(5) 0.089(5) 0.059(4) 0.011(4) 0.028(4) 0.038(4)
C109 0.071(4) 0.085(4) 0.052(4) 0.019(4) 0.032(4) 0.032(4)
C110 0.060(4) 0.068(4) 0.050(4) 0.025(3) 0.026(3) 0.034(3)
C11 0.034(4) 0.030(4) 0.027(4) 0.006(3) 0.004(3) 0.015(3)
C12 0.053(5) 0.039(5) 0.041(5) 0.018(4) 0.010(4) 0.021(4)
C13 0.061(6) 0.052(6) 0.046(5) 0.018(4) 0.006(5) 0.033(5)
C14 0.041(5) 0.059(6) 0.054(6) 0.010(5) 0.007(4) 0.026(5)
C15 0.032(4) 0.036(4) 0.040(5) 0.008(4) 0.009(4) 0.014(3)
C16 0.035(4) 0.028(4) 0.033(4) 0.007(3) 0.008(3) 0.011(3)
C17 0.065(6) 0.038(5) 0.038(5) 0.008(4) 0.005(4) 0.024(4)
C18 0.090(8) 0.046(6) 0.054(6) 0.023(5) 0.006(6) 0.038(6)
C19 0.068(7) 0.026(4) 0.059(6) 0.007(4) 0.012(5) 0.021(4)
C20 0.034(4) 0.025(4) 0.047(5) 0.010(3) 0.018(4) 0.008(3)
C21 0.029(4) 0.031(4) 0.034(4) 0.013(3) 0.014(3) 0.012(3)
C22 0.028(4) 0.023(4) 0.025(4) -0.003(3) 0.007(3) 0.003(3)
C23 0.038(5) 0.040(5) 0.028(4) -0.006(3) 0.004(3) 0.011(4)
C24 0.049(5) 0.035(5) 0.028(4) -0.009(3) 0.003(4) 0.002(4)
C25 0.045(5) 0.029(4) 0.040(5) -0.012(4) 0.013(4) 0.003(4)
C26 0.029(4) 0.026(4) 0.044(5) 0.006(3) 0.013(3) 0.005(3)
C27 0.021(3) 0.024(4) 0.027(4) 0.000(3) 0.007(3) 0.005(3)
C28 0.031(4) 0.019(3) 0.047(5) 0.007(3) 0.016(4) 0.005(3)
C29 0.066(7) 0.048(6) 0.060(6) 0.004(5) 0.026(5) 0.029(5)
C30 0.035(5) 0.057(6) 0.087(8) 0.035(6) 0.019(5) -0.008(4)
C31 0.036(4) 0.039(4) 0.039(5) 0.014(4) 0.014(4) 0.011(4)
C32 0.034(5) 0.075(7) 0.047(5) 0.026(5) 0.011(4) 0.015(5)
C33 0.041(6) 0.126(12) 0.072(8) 0.041(8) 0.015(6) 0.021(7)
C34 0.055(7) 0.112(11) 0.102(10) 0.038(9) 0.047(7) 0.025(7)
C35 0.056(6) 0.076(7) 0.072(7) 0.033(6) 0.043(6) 0.019(6)
C36 0.043(5) 0.053(5) 0.044(5) 0.017(4) 0.021(4) 0.016(4)
C37 0.036(4) 0.029(4) 0.028(4) 0.008(3) 0.008(3) 0.015(3)
C38 0.042(5) 0.039(5) 0.030(4) 0.006(3) 0.002(4) 0.012(4)
C39 0.042(5) 0.042(5) 0.026(4) 0.009(3) 0.012(3) 0.011(4)
C40 0.054(6) 0.069(7) 0.039(5) 0.026(5) 0.026(4) 0.024(5)
C41 0.070(7) 0.055(6) 0.025(4) 0.006(4) 0.010(4) 0.022(5)
C42 0.055(6) 0.043(5) 0.032(4) 0.005(4) 0.002(4) 0.019(4)
C43 0.031(4) 0.025(4) 0.027(4) 0.004(3) 0.007(3) 0.004(3)
C44 0.040(5) 0.041(5) 0.047(5) 0.011(4) 0.021(4) 0.004(4)
C45 0.071(7) 0.055(6) 0.067(7) 0.010(5) 0.046(6) 0.000(5)
C46 0.100(9) 0.053(6) 0.052(6) 0.021(5) 0.041(6) 0.000(6)
C47 0.080(7) 0.036(5) 0.051(6) 0.016(4) 0.026(5) 0.009(5)
C48 0.050(5) 0.035(4) 0.031(4) 0.011(3) 0.014(4) 0.012(4)
C49 0.025(4) 0.022(3) 0.032(4) 0.007(3) 0.010(3) 0.003(3)
C50 0.030(4) 0.038(4) 0.035(4) 0.005(3) 0.005(3) 0.005(3)
C51 0.031(4) 0.050(5) 0.049(5) 0.015(4) 0.003(4) 0.009(4)
C52 0.025(4) 0.039(5) 0.070(6) 0.017(4) 0.014(4) 0.004(4)
C53 0.030(4) 0.035(4) 0.056(5) 0.020(4) 0.022(4) 0.008(3)
C54 0.034(4) 0.028(4) 0.032(4) 0.008(3) 0.011(3) 0.008(3)
B200 0.047(4) 0.031(4) 0.040(4) 0.006(3) 0.028(4) 0.008(3)
C201 0.023(4) 0.031(4) 0.066(6) 0.020(4) 0.011(4) 0.011(3)
C202 0.024(4) 0.029(4) 0.061(6) 0.017(4) 0.007(4) 0.004(3)
C203 0.035(5) 0.035(5) 0.071(6) 0.024(4) 0.007(4) 0.011(4)
C204 0.046(5) 0.024(4) 0.073(7) 0.022(4) 0.002(5) 0.006(4)
C205 0.036(5) 0.034(5) 0.067(6) 0.023(4) 0.006(4) 0.011(4)
C206 0.027(4) 0.028(4) 0.063(6) 0.017(4) 0.002(4) 0.005(3)
C207 0.047(6) 0.041(5) 0.077(7) 0.030(5) 0.000(5) 0.005(4)
F1 0.080(5) 0.115(6) 0.090(5) 0.040(4) 0.027(4) 0.037(4)
F2 0.067(4) 0.116(6) 0.076(5) 0.037(4) -0.002(4) 0.011(4)
F3 0.162(7) 0.052(4) 0.081(5) 0.038(3) 0.012(5) 0.037(4)
C208 0.064(7) 0.033(5) 0.077(8) 0.019(5) 0.014(6) 0.007(5)
F4 0.121(6) 0.051(3) 0.073(4) 0.024(3) 0.016(4) 0.040(4)
F5 0.076(5) 0.101(6) 0.138(7) -0.028(5) 0.035(5) -0.027(4)
F6 0.113(5) 0.047(3) 0.069(4) 0.020(3) 0.002(4) 0.025(3)
C209 0.029(5) 0.029(5) 0.033(5) 0.012(4) 0.013(4) 0.006(4)
C210 0.039(5) 0.033(5) 0.035(5) 0.009(4) 0.009(4) 0.012(4)
C211 0.040(5) 0.050(6) 0.050(6) 0.016(5) 0.014(5) 0.024(5)
C212 0.033(6) 0.045(6) 0.045(6) 0.014(5) 0.018(5) 0.014(5)
C213 0.039(5) 0.047(6) 0.048(6) 0.010(5) 0.019(5) 0.013(5)
C214 0.032(5) 0.036(5) 0.042(5) 0.008(5) 0.014(4) 0.008(4)
C215 0.056(6) 0.089(7) 0.075(7) 0.020(6) 0.023(5) 0.035(6)
F7 0.095(8) 0.111(7) 0.115(7) 0.060(6) 0.006(6) 0.024(6)
F8 0.079(7) 0.068(6) 0.101(7) 0.014(6) -0.013(6) 0.013(6)
F9 0.048(6) 0.139(9) 0.104(8) 0.021(7) 0.019(6) 0.033(6)
C216 0.058(6) 0.083(7) 0.061(6) 0.004(6) 0.031(5) 0.028(6)
F10 0.087(7) 0.091(7) 0.083(7) 0.004(6) 0.040(6) 0.051(6)
F11 0.112(8) 0.094(7) 0.073(7) 0.028(6) 0.058(6) 0.035(6)
F12 0.050(6) 0.124(8) 0.069(6) -0.028(6) 0.032(5) 0.009(6)
C217 0.029(5) 0.027(5) 0.028(5) 0.008(4) 0.010(4) 0.008(4)
C218 0.026(5) 0.033(5) 0.027(5) 0.010(4) 0.009(4) 0.006(4)
C219 0.037(5) 0.040(5) 0.033(5) 0.008(4) 0.014(4) 0.011(4)
C220 0.036(6) 0.033(5) 0.036(6) 0.007(5) 0.009(5) 0.010(5)
C221 0.035(4) 0.034(4) 0.039(4) 0.010(4) 0.006(4) 0.007(4)
C222 0.024(4) 0.032(4) 0.033(4) 0.013(4) 0.009(4) 0.000(4)
C223 0.055(6) 0.073(6) 0.045(6) -0.004(5) 0.031(5) 0.005(5)
F13 0.092(7) 0.067(6) 0.064(6) 0.014(5) 0.055(5) 0.009(5)
F14 0.070(6) 0.109(7) 0.071(6) 0.030(6) 0.040(5) 0.027(6)
F15 0.101(8) 0.127(9) 0.068(7) -0.009(6) 0.046(6) -0.013(7)
C224 0.036(6) 0.039(5) 0.048(5) 0.004(5) 0.010(5) 0.002(5)
F16 0.078(7) 0.046(6) 0.097(7) -0.004(5) 0.032(6) 0.002(5)
F17 0.052(7) 0.055(7) 0.051(7) -0.002(5) -0.003(5) -0.007(5)
F18 0.081(7) 0.040(5) 0.046(6) 0.004(5) 0.013(5) -0.016(5)
C225 0.032(4) 0.030(4) 0.036(5) 0.008(4) 0.015(4) 0.010(4)
C226 0.029(5) 0.028(5) 0.031(5) 0.011(4) 0.015(4) 0.008(4)
C227 0.030(5) 0.032(5) 0.037(5) 0.008(4) 0.015(4) 0.007(4)
C228 0.031(5) 0.035(6) 0.039(6) 0.009(5) 0.011(5) 0.013(5)
C229 0.039(4) 0.039(4) 0.044(5) 0.015(4) 0.019(4) 0.014(4)
C230 0.033(5) 0.030(5) 0.040(5) 0.011(4) 0.011(4) 0.009(4)
C231 0.038(5) 0.045(5) 0.046(5) 0.012(5) 0.011(4) 0.013(5)
F19 0.054(5) 0.092(6) 0.053(5) 0.025(5) 0.032(5) 0.022(5)
F20 0.026(4) 0.044(5) 0.069(7) 0.009(5) 0.016(4) 0.001(4)
F21 0.033(5) 0.051(6) 0.069(6) 0.022(5) 0.009(5) 0.016(5)
C232 0.061(5) 0.055(5) 0.057(5) 0.026(5) 0.014(5) 0.023(5)
F22 0.085(7) 0.099(8) 0.088(7) 0.064(6) 0.007(6) 0.003(6)
F23 0.103(8) 0.063(6) 0.088(7) 0.044(6) 0.025(6) -0.013(6)
F24 0.099(7) 0.101(7) 0.082(6) 0.054(6) 0.037(5) 0.034(6)
C309 0.026(5) 0.019(5) 0.027(5) 0.009(4) 0.009(4) 0.009(4)
C310 0.026(5) 0.025(5) 0.022(5) 0.010(4) 0.006(4) 0.010(4)
C311 0.028(5) 0.025(5) 0.027(5) 0.009(4) 0.007(4) 0.010(4)
C312 0.025(5) 0.025(5) 0.031(6) 0.010(5) 0.009(5) 0.007(5)
C313 0.032(5) 0.033(5) 0.035(5) 0.012(4) 0.008(5) 0.011(4)
C314 0.031(5) 0.025(5) 0.028(5) 0.011(4) 0.010(4) 0.003(4)
C315 0.037(4) 0.041(4) 0.036(4) 0.007(3) 0.017(3) 0.011(3)
F107 0.086(7) 0.118(8) 0.073(7) -0.007(6) 0.029(6) 0.000(7)
F108 0.140(11) 0.116(10) 0.106(9) 0.000(8) 0.038(8) 0.005(9)
F109 0.091(9) 0.145(10) 0.093(9) 0.004(8) 0.023(7) 0.042(8)
C316 0.041(6) 0.048(6) 0.038(6) 0.013(5) 0.010(5) 0.015(5)
F110 0.052(6) 0.135(9) 0.060(7) 0.000(7) 0.014(5) 0.031(6)
F111 0.063(8) 0.048(7) 0.053(7) 0.022(5) -0.001(6) 0.002(6)
F112 0.053(7) 0.045(6) 0.061(7) 0.012(5) -0.002(6) -0.008(6)
C317 0.028(4) 0.028(4) 0.029(4) 0.010(4) 0.014(4) 0.009(4)
C318 0.027(5) 0.031(5) 0.031(5) 0.009(4) 0.009(4) 0.004(4)
C319 0.033(5) 0.032(5) 0.034(5) 0.010(4) 0.008(4) 0.003(4)
C320 0.034(6) 0.031(6) 0.034(6) 0.004(5) 0.011(5) 0.005(5)
C321 0.037(5) 0.041(5) 0.044(5) 0.010(5) 0.013(5) 0.015(5)
C322 0.033(5) 0.029(5) 0.032(5) 0.006(5) 0.014(4) 0.009(4)
C323 0.042(6) 0.035(5) 0.041(5) 0.006(5) 0.005(5) 0.003(5)
F113 0.056(6) 0.040(5) 0.084(7) -0.022(5) 0.005(6) 0.015(5)
F114 0.054(7) 0.047(7) 0.027(6) -0.008(5) -0.002(5) -0.010(6)
F115 0.094(9) 0.057(7) 0.059(7) 0.007(6) 0.016(7) 0.004(7)
C324 0.060(6) 0.078(6) 0.080(7) 0.018(6) 0.020(6) 0.029(6)
F116 0.092(8) 0.108(8) 0.116(9) 0.008(7) 0.008(7) 0.039(7)
F117 0.084(7) 0.132(8) 0.108(8) 0.021(7) 0.026(6) 0.048(7)
F118 0.131(11) 0.142(10) 0.150(11) 0.053(9) 0.023(9) 0.039(9)
C325 0.030(5) 0.023(5) 0.027(5) 0.007(4) 0.012(4) 0.010(4)
C326 0.032(5) 0.031(5) 0.041(5) 0.010(4) 0.012(4) 0.010(4)
C327 0.046(5) 0.040(5) 0.039(5) 0.020(4) 0.016(4) 0.013(4)
C328 0.053(6) 0.043(6) 0.035(6) 0.015(5) 0.021(5) 0.006(5)
C329 0.044(6) 0.039(6) 0.033(5) 0.011(5) 0.019(5) 0.008(5)
C330 0.032(5) 0.032(5) 0.030(5) 0.010(5) 0.013(4) 0.004(5)
C331 0.060(5) 0.056(5) 0.057(5) 0.030(5) 0.016(5) 0.024(5)
F119 0.079(8) 0.076(8) 0.100(8) 0.039(7) -0.008(6) 0.010(7)
F120 0.111(9) 0.071(8) 0.086(8) 0.018(7) 0.040(7) 0.012(7)
F121 0.118(8) 0.105(8) 0.095(8) 0.057(7) 0.046(7) 0.041(7)
C332 0.060(6) 0.064(6) 0.049(6) 0.009(6) 0.034(5) 0.025(6)
F122 0.121(10) 0.128(10) 0.098(9) 0.029(8) 0.066(8) 0.042(8)
F123 0.091(8) 0.130(8) 0.102(8) -0.010(7) 0.043(7) 0.033(7)
F124 0.125(10) 0.111(9) 0.123(10) -0.008(8) 0.054(8) 0.036(8)

loop_
_atom_type_symbol
_atom_type_description
_atom_type_scat_dispersion_real
_atom_type_scat_dispersion_imag
_atom_type_scat_source
C C 0.0033 0.0016 'International Tables Vol C Tables 4.2.6.8 and 6.1.1.4'
H H 0.0000 0.0000 'International Tables Vol C Tables 4.2.6.8 and 6.1.1.4'
B B 0.0013 0.0007 'International Tables Vol C Tables 4.2.6.8 and 6.1.1.4'
O O 0.0106 0.0060 'International Tables Vol C Tables 4.2.6.8 and 6.1.1.4'
F F 0.0171 0.0103 'International Tables Vol C Tables 4.2.6.8 and 6.1.1.4'
P P 0.1023 0.0942 'International Tables Vol C Tables 4.2.6.8 and 6.1.1.4'
Rh Rh -1.1178 0.9187 'International Tables Vol C Tables 4.2.6.8 and 6.1.1.4'

loop_
_geom_angle_atom_site_label_1
_geom_angle_atom_site_label_2
_geom_angle_atom_site_label_3
_geom_angle
O1 Rh1 P1 174.08(15)
O1 Rh1 P3 81.45(14)
P1 Rh1 P3 97.83(7)
O1 Rh1 P2 80.80(14)
P1 Rh1 P2 101.07(7)
P3 Rh1 P2 158.40(7)
C31 P2 C37 106.1(4)
C31 P2 C16 99.9(4)
C37 P2 C16 101.7(4)
C31 P2 Rh1 115.2(3)
C37 P2 Rh1 127.4(3)
C16 P2 Rh1 101.8(3)
C22 P3 C43 102.6(3)
C22 P3 C49 101.6(3)
C43 P3 C49 107.2(3)
C22 P3 Rh1 101.6(2)
C43 P3 Rh1 119.0(2)
C49 P3 Rh1 121.3(2)
C1 P1 C6 102.3(4)
C1 P1 C11 103.5(4)
C6 P1 C11 107.0(4)
C1 P1 Rh1 117.1(3)
C6 P1 Rh1 111.0(3)
C11 P1 Rh1 114.7(3)
C27 O1 C21 118.0(5)
C27 O1 Rh1 120.0(4)
C21 O1 Rh1 121.0(4)
C2 C1 C5 102.9(7)
C2 C1 P1 115.4(6)
C5 C1 P1 115.1(6)
C1 C2 C3 102.6(12)
C2 C3 C4 102.8(13)
C5 C4 C3 104.2(14)
C1 C5 C4 107.3(10)
C10 C6 C7 104.7(8)
C10 C6 P1 115.8(6)
C7 C6 P1 117.4(6)
C8 C7 C6 104.1(9)
C7 C8 C9 100.9(11)
C10 C9 C8 105.6(10)
C9 C10 C6 104.9(10)
C15 C11 C12 100.3(6)
C15 C11 P1 119.8(5)
C12 C11 P1 120.2(6)
C13 C12 C11 103.7(7)
C14 C13 C12 106.4(7)
C13 C14 C15 105.4(7)
C11 C15 C14 104.7(7)
C17 C16 C21 117.6(7)
C17 C16 P2 122.9(6)
C21 C16 P2 119.2(6)
C18 C17 C16 120.7(9)
C17 C18 C19 119.9(9)
C18 C19 C20 121.9(8)
C21 C20 C19 116.4(8)
C21 C20 C28 123.5(7)
C19 C20 C28 120.0(7)
C20 C21 C16 123.4(7)
C20 C21 O1 121.5(7)
C16 C21 O1 115.0(6)
C27 C22 C23 117.4(7)
C27 C22 P3 120.6(5)
C23 C22 P3 121.8(6)
C24 C23 C22 120.1(8)
C23 C24 C25 119.8(8)
C24 C25 C26 122.3(8)
C27 C26 C25 116.8(8)
C27 C26 C28 122.5(7)
C25 C26 C28 120.6(7)
C26 C27 C22 123.3(7)
C26 C27 O1 121.7(7)
C22 C27 O1 114.9(6)
C20 C28 C29 110.8(7)
C20 C28 C30 109.3(8)
C29 C28 C30 108.7(8)
C20 C28 C26 109.3(6)
C29 C28 C26 110.2(7)
C30 C28 C26 108.5(7)
C32 C31 C36 118.3(8)
C32 C31 P2 124.1(7)
C36 C31 P2 117.5(7)
C31 C32 C33 120.8(9)
C32 C33 C34 118.9(11)
C35 C34 C33 120.3(11)
C34 C35 C36 120.3(10)
C35 C36 C31 121.1(9)
C39 C37 C38 118.7(7)
C39 C37 P2 118.2(6)
C38 C37 P2 122.6(6)
C42 C38 C37 120.4(9)
C37 C39 C40 119.9(8)
C41 C40 C39 119.8(9)
C40 C41 C42 120.6(8)
C41 C42 C38 120.6(9)
C44 C43 C48 118.4(8)
C44 C43 P3 117.8(6)
C48 C43 P3 123.5(6)
C43 C44 C45 120.2(9)
C46 C45 C44 121.5(10)
C45 C46 C47 119.4(9)
C46 C47 C48 120.0(10)
C47 C48 C43 120.4(9)
C54 C49 C50 119.7(7)
C54 C49 P3 116.5(6)
C50 C49 P3 123.6(6)
C49 C50 C51 119.6(8)
C52 C51 C50 119.7(8)
C53 C52 C51 121.4(8)
C52 C53 C54 119.0(8)
C49 C54 C53 120.5(7)
C201 B200 C317 120.0(6)
C201 B200 C225 121.6(6)
C317 B200 C225 118.4(7)
C201 B200 C325 118.4(6)
C317 B200 C325 103.5(7)
C225 B200 C325 42.8(4)
C201 B200 C217 117.6(6)
C317 B200 C217 46.9(5)
C225 B200 C217 102.9(6)
C325 B200 C217 123.9(7)
C201 B200 C209 97.2(6)
C317 B200 C209 56.3(5)
C225 B200 C209 113.2(5)
C325 B200 C209 71.8(5)
C217 B200 C209 103.2(5)
C201 B200 C309 97.8(6)
C317 B200 C309 111.8(6)
C225 B200 C309 61.5(4)
C325 B200 C309 104.3(5)
C217 B200 C309 65.9(4)
C209 B200 C309 164.5(7)
C202 C201 C206 117.0(8)
C202 C201 B200 121.1(7)
C206 C201 B200 121.8(7)
C203 C202 C201 121.9(9)
C202 C203 C204 121.4(9)
C202 C203 C207 118.7(9)
C204 C203 C207 119.8(8)
C205 C204 C203 117.2(8)
C204 C205 C206 121.5(9)
C204 C205 C208 118.3(8)
C206 C205 C208 120.2(9)
C201 C206 C205 120.9(9)
F2 C207 F3 104.5(9)
F2 C207 F1 105.5(10)
F3 C207 F1 108.0(10)
F2 C207 C203 112.9(9)
F3 C207 C203 112.8(10)
F1 C207 C203 112.7(8)
F4 C208 F6 105.2(10)
F4 C208 F5 104.3(9)
F6 C208 F5 104.5(10)
F4 C208 C205 113.6(9)
F6 C208 C205 115.4(8)
F5 C208 C205 112.8(10)
C210 C209 C214 120.0
C210 C209 B200 124.2(5)
C214 C209 B200 115.5(5)
C211 C210 C209 120.0
C210 C211 C212 120.0
C210 C211 C215 121.6(6)
C212 C211 C215 118.4(6)
C213 C212 C211 120.0
C212 C213 C214 120.0
C212 C213 C216 119.4(6)
C214 C213 C216 120.6(6)
C213 C214 C209 120.0
F8 C215 F7 105.8(7)
F8 C215 F9 104.8(7)
F7 C215 F9 104.7(7)
F8 C215 C211 113.6(7)
F7 C215 C211 113.4(7)
F9 C215 C211 113.8(7)
F12 C216 F11 105.0(7)
F12 C216 F10 105.0(7)
F11 C216 F10 105.1(7)
F12 C216 C213 113.3(7)
F11 C216 C213 114.0(7)
F10 C216 C213 113.5(7)
C218 C217 C222 120.0
C218 C217 B200 117.5(5)
C222 C217 B200 122.0(5)
C217 C218 C219 120.0
C220 C219 C218 120.0
C220 C219 C223 118.7(6)
C218 C219 C223 121.2(6)
C219 C220 C221 120.0
C220 C221 C222 120.0
C220 C221 C224 118.3(6)
C222 C221 C224 121.6(6)
C221 C222 C217 120.0
F13 C223 F15 105.6(7)
F13 C223 F14 107.0(7)
F15 C223 F14 104.3(7)
F13 C223 C219 112.5(7)
F15 C223 C219 113.9(7)
F14 C223 C219 112.9(7)
F18 C224 F17 106.2(7)
F18 C224 F16 105.2(7)
F17 C224 F16 105.4(7)
F18 C224 C221 112.8(7)
F17 C224 C221 113.0(7)
F16 C224 C221 113.6(7)
C226 C225 C230 120.0
C226 C225 B200 111.1(5)
C230 C225 B200 128.5(5)
C225 C226 C227 120.0
C228 C227 C226 120.0
C228 C227 C231 122.0(6)
C226 C227 C231 118.0(6)
C227 C228 C229 120.0
C230 C229 C228 120.0
C230 C229 C232 116.0(6)
C228 C229 C232 124.0(6)
C229 C230 C225 120.0
F19 C231 F20 105.7(7)
F19 C231 F21 105.8(7)
F20 C231 F21 105.5(7)
F19 C231 C227 113.3(6)
F20 C231 C227 112.7(7)
F21 C231 C227 113.0(7)
F22 C232 F24 106.2(7)
F22 C232 F23 106.9(7)
F24 C232 F23 104.5(7)
F22 C232 C229 112.2(7)
F24 C232 C229 113.1(7)
F23 C232 C229 113.4(7)
C310 C309 C314 120.0
C310 C309 B200 113.8(5)
C314 C309 B200 126.1(5)
C311 C310 C309 120.0
C312 C311 C310 120.0
C312 C311 C315 120.7(6)
C310 C311 C315 119.2(6)
C311 C312 C313 120.0
C314 C313 C312 120.0
C314 C313 C316 120.7(6)
C312 C313 C316 119.3(6)
C313 C314 C309 120.0
F109 C315 F108 105.8(7)
F109 C315 F107 105.7(7)
F108 C315 F107 104.8(7)
F109 C315 C311 114.4(7)
F108 C315 C311 113.0(7)
F107 C315 C311 112.3(7)
F110 C316 F112 105.6(7)
F110 C316 F111 105.7(7)
F112 C316 F111 105.5(7)
F110 C316 C313 113.8(7)
F112 C316 C313 112.6(7)
F111 C316 C313 112.9(7)
C318 C317 C322 120.0
C318 C317 B200 125.2(6)
C322 C317 B200 114.8(6)
C317 C318 C319 120.0
C318 C319 C320 120.0
C318 C319 C323 117.8(6)
C320 C319 C323 122.2(6)
C321 C320 C319 120.0
C320 C321 C322 120.0
C320 C321 C324 123.4(7)
C322 C321 C324 116.4(7)
C321 C322 C317 120.0
F113 C323 F115 106.4(7)
F113 C323 F114 105.0(7)
F115 C323 F114 105.7(7)
F113 C323 C319 113.9(7)
F115 C323 C319 112.5(7)
F114 C323 C319 112.5(7)
F116 C324 F117 106.8(8)
F116 C324 F118 105.1(7)
F117 C324 F118 105.1(7)
F116 C324 C321 113.4(7)
F117 C324 C321 112.7(7)
F118 C324 C321 113.0(7)
C326 C325 C330 120.0
C326 C325 B200 123.7(6)
C330 C325 B200 115.9(6)
C325 C326 C327 120.0
C328 C327 C326 120.0
C328 C327 C331 118.3(7)
C326 C327 C331 121.6(7)
C327 C328 C329 120.0
C330 C329 C328 120.0
C330 C329 C332 118.2(7)
C328 C329 C332 121.8(7)
C329 C330 C325 120.0
F120 C331 F119 105.0(7)
F120 C331 F121 105.4(7)
F119 C331 F121 105.1(7)
F120 C331 C327 113.5(7)
F119 C331 C327 113.4(7)
F121 C331 C327 113.5(7)
F123 C332 F122 106.4(7)
F123 C332 F124 105.2(7)
F122 C332 F124 104.4(7)
F123 C332 C329 113.8(7)
F122 C332 C329 113.6(7)
F124 C332 C329 112.6(7)

loop_
_geom_bond_atom_site_label_1
_geom_bond_atom_site_label_2
_geom_bond_distance
Rh1 O1 2.222(5)
Rh1 P1 2.2458(19)
Rh1 P3 2.2659(19)
Rh1 P2 2.2985(19)
P2 C31 1.820(9)
P2 C37 1.822(8)
P2 C16 1.832(8)
P3 C22 1.816(7)
P3 C43 1.828(8)
P3 C49 1.836(7)
P1 C1 1.835(8)
P1 C6 1.842(8)
P1 C11 1.850(7)
O1 C27 1.407(9)
O1 C21 1.418(9)
C1 C2 1.532(13)
C1 C5 1.544(12)
C2 C3 1.549(15)
C3 C4 1.567(17)
C4 C5 1.560(16)
C103 C104 1.566(18)
C6 C10 1.536(14)
C6 C7 1.540(12)
C7 C8 1.480(15)
C8 C9 1.557(19)
C9 C10 1.536(15)
C11 C15 1.523(11)
C11 C12 1.541(11)
C12 C13 1.538(13)
C13 C14 1.512(15)
C14 C15 1.526(12)
C16 C17 1.393(11)
C16 C21 1.409(11)
C17 C18 1.376(13)
C18 C19 1.388(14)
C19 C20 1.404(12)
C20 C21 1.376(11)
C20 C28 1.512(12)
C22 C27 1.394(10)
C22 C23 1.414(11)
C23 C24 1.378(12)
C24 C25 1.383(13)
C25 C26 1.387(12)
C26 C27 1.384(10)
C26 C28 1.538(11)
C28 C29 1.516(12)
C28 C30 1.532(11)
C31 C32 1.382(12)
C31 C36 1.395(12)
C32 C33 1.394(14)
C33 C34 1.413(18)
C34 C35 1.345(17)
C35 C36 1.386(13)
C37 C39 1.380(11)
C37 C38 1.398(11)
C38 C42 1.378(12)
C39 C40 1.419(12)
C40 C41 1.358(14)
C41 C42 1.367(14)
C43 C44 1.376(11)
C43 C48 1.405(11)
C44 C45 1.380(13)
C45 C46 1.369(17)
C46 C47 1.371(16)
C47 C48 1.392(12)
C49 C54 1.386(11)
C49 C50 1.386(11)
C50 C51 1.388(12)
C51 C52 1.381(14)
C52 C53 1.363(13)
C53 C54 1.393(11)
B200 C201 1.579(11)
B200 C317 1.617(7)
B200 C225 1.620(7)
B200 C325 1.759(7)
B200 C217 1.764(7)
B200 C209 1.773(6)
B200 C309 1.780(6)
C201 C202 1.379(13)
C201 C206 1.392(13)
C202 C203 1.373(11)
C203 C204 1.395(14)
C203 C207 1.516(15)
C204 C205 1.370(14)
C205 C206 1.398(11)
C205 C208 1.483(15)
C207 F2 1.310(12)
C207 F3 1.325(11)
C207 F1 1.340(14)
C208 F4 1.331(12)
C208 F6 1.338(13)
C208 F5 1.354(13)
C209 C210 1.3900
C209 C214 1.3900
C210 C211 1.3900
C211 C212 1.3900
C211 C215 1.490(9)
C212 C213 1.3900
C213 C214 1.3900
C213 C216 1.486(9)
C215 F8 1.303(8)
C215 F7 1.308(7)
C215 F9 1.316(8)
C216 F12 1.310(7)
C216 F11 1.310(7)
C216 F10 1.312(7)
C217 C218 1.3900
C217 C222 1.3900
C218 C219 1.3900
C219 C220 1.3900
C219 C223 1.490(9)
C220 C221 1.3900
C221 C222 1.3900
C221 C224 1.488(8)
C223 F13 1.300(7)
C223 F15 1.310(7)
C223 F14 1.314(7)
C224 F18 1.307(7)
C224 F17 1.309(7)
C224 F16 1.315(7)
C225 C226 1.3900
C225 C230 1.3900
C226 C227 1.3900
C227 C228 1.3900
C227 C231 1.486(8)
C228 C229 1.3900
C229 C230 1.3900
C229 C232 1.486(8)
C231 F19 1.309(7)
C231 F20 1.311(7)
C231 F21 1.312(7)
C232 F22 1.305(7)
C232 F24 1.308(7)
C232 F23 1.308(7)
C309 C310 1.3900
C309 C314 1.3900
C310 C311 1.3900
C311 C312 1.3900
C311 C315 1.492(8)
C312 C313 1.3900
C313 C314 1.3900
C313 C316 1.494(8)
C315 F109 1.297(7)
C315 F108 1.308(7)
C315 F107 1.316(7)
C316 F110 1.308(7)
C316 F112 1.310(7)
C316 F111 1.312(7)
C317 C318 1.3900
C317 C322 1.3900
C318 C319 1.3900
C319 C320 1.3900
C319 C323 1.482(8)
C320 C321 1.3900
C321 C322 1.3900
C321 C324 1.488(9)
C323 F113 1.305(7)
C323 F115 1.308(7)
C323 F114 1.315(7)
C324 F116 1.300(7)
C324 F117 1.303(7)
C324 F118 1.316(8)
C325 C326 1.3900
C325 C330 1.3900
C326 C327 1.3900
C327 C328 1.3900
C327 C331 1.491(8)
C328 C329 1.3900
C329 C330 1.3900
C329 C332 1.489(9)
C331 F120 1.308(7)
C331 F119 1.309(7)
C331 F121 1.312(7)
C332 F123 1.300(7)
C332 F122 1.306(7)
C332 F124 1.318(8)

loop_
_platon_squeeze_void_nr
_platon_squeeze_void_average_x
_platon_squeeze_void_average_y
_platon_squeeze_void_average_z
_platon_squeeze_void_volume
_platon_squeeze_void_count_electrons
_platon_squeeze_void_content
1 -0.008 0.500 -0.008 550 -9 ' '
